data_4028144
loop_
_publ_author_name
'Debra D. Dolliver'
'Bijay T. Bhattarai'
'Arjun Pandey'
'Megan L. Lanier'
'Amber S. Bordelon'
'Sarju Adhikari'
'Jordan A. Dinser'
'Patrick F. Flowers'
'Veronica S. Wills'
'Caroline L. Schneider'
'Kevin H. Shaughnessy'
'Jane N. Moore'
'Steven M. Raders'
'Timothy S. Snowden'
'Artie S. McKim'
'Frank R. Fronczek'

_publ_section_title
;
 Stereospecific Suzuki, Sonogashira, and Negishi Coupling Reactions of
 N-Alkoxyimidoyl Iodides and Bromides
;
_journal_name_full 'Journal of Organic Chemistry'
_journal_page_first 3676
_journal_page_last 3687
_journal_paper_doi 10.1021/jo400179u
_journal_volume 78
_journal_year 2013
_chemical_formula_moiety 'C14 H12 N2 O3'
_chemical_formula_sum 'C14 H12 N2 O3'
_chemical_formula_weight 256.26
_chemical_name_systematic
; 
 ? 
;
_space_group_IT_number 14
_symmetry_cell_setting monoclinic
_symmetry_space_group_name_Hall '-P 2ybc'
_symmetry_space_group_name_H-M 'P 1 21/c 1'
_atom_sites_solution_hydrogens geom
_atom_sites_solution_primary direct
_atom_sites_solution_secondary difmap
_audit_creation_method SHELXL-97
_cell_angle_alpha 90
_cell_angle_beta 108.144(5)
_cell_angle_gamma 90
_cell_formula_units_Z 4
_cell_length_a 11.0615(15)
_cell_length_b 8.4714(10)
_cell_length_c 13.820(2)
_cell_measurement_reflns_used 9806
_cell_measurement_temperature 90.0(5)
_cell_measurement_theta_max 41.15
_cell_measurement_theta_min 2.83
_cell_volume 1230.6(3)
_computing_cell_refinement 'Bruker SAINT'
_computing_data_collection 'Bruker APEX2'
_computing_data_reduction 'Bruker SAINT'
_computing_molecular_graphics 'ORTEP-3 for Windows (Farrugia, 1997)'
_computing_publication_material 'SHELXL-97 (Sheldrick, 2008)'
_computing_structure_refinement 'SHELXL-97 (Sheldrick, 2008)'
_computing_structure_solution 'SHELXS-97 (Sheldrick, 2008)'
_diffrn_ambient_temperature 90.0(5)
_diffrn_measured_fraction_theta_full 1.000
_diffrn_measured_fraction_theta_max 0.998
_diffrn_measurement_device_type 'Bruker Kappa APEX-II DUO'
_diffrn_measurement_method '\f and \w scans'
_diffrn_radiation_monochromator 'TRIUMPH curved graphite'
_diffrn_radiation_source 'fine-focus sealed tube'
_diffrn_radiation_type MoK\a
_diffrn_radiation_wavelength 0.71073
_diffrn_reflns_av_R_equivalents 0.0247
_diffrn_reflns_av_sigmaI/netI 0.0182
_diffrn_reflns_limit_h_max 19
_diffrn_reflns_limit_h_min -20
_diffrn_reflns_limit_k_max 15
_diffrn_reflns_limit_k_min -15
_diffrn_reflns_limit_l_max 25
_diffrn_reflns_limit_l_min -18
_diffrn_reflns_number 40327
_diffrn_reflns_theta_full 25.10
_diffrn_reflns_theta_max 41.16
_diffrn_reflns_theta_min 1.94
_exptl_absorpt_coefficient_mu 0.099
_exptl_absorpt_correction_T_max 0.9766
_exptl_absorpt_correction_T_min 0.9642
_exptl_absorpt_correction_type multi-scan
_exptl_absorpt_process_details 'SADABS (Sheldrick, 2004)'
_exptl_crystal_colour colourless
_exptl_crystal_density_diffrn 1.383
_exptl_crystal_description parallelepiped
_exptl_crystal_F_000 536
_exptl_crystal_size_max 0.37
_exptl_crystal_size_mid 0.27
_exptl_crystal_size_min 0.24
_refine_diff_density_max 0.660
_refine_diff_density_min -0.193
_refine_diff_density_rms 0.063
_refine_ls_extinction_method none
_refine_ls_goodness_of_fit_ref 1.044
_refine_ls_hydrogen_treatment constr
_refine_ls_matrix_type full
_refine_ls_number_parameters 173
_refine_ls_number_reflns 8184
_refine_ls_number_restraints 0
_refine_ls_restrained_S_all 1.044
_refine_ls_R_factor_all 0.0476
_refine_ls_R_factor_gt 0.0386
_refine_ls_shift/su_max 0.001
_refine_ls_shift/su_mean 0.000
_refine_ls_structure_factor_coef Fsqd
_refine_ls_weighting_details 'calc w=1/[\s^2^(Fo^2^)+(0.0648P)^2^+0.1901P] where P=(Fo^2^+2Fc^2^)/3'
_refine_ls_weighting_scheme calc
_refine_ls_wR_factor_gt 0.1130
_refine_ls_wR_factor_ref 0.1200
_reflns_number_gt 6893
_reflns_number_total 8184
_reflns_threshold_expression I>2\s(I)
_cod_data_source_file jo400179u_si_002_04.cif
_cod_data_source_block 6Ee
_cod_original_sg_symbol_Hall '-P 2ybc '
_cod_original_sg_symbol_H-M 'P 21/c '
_cod_database_code 4028144

loop_
_symmetry_equiv_pos_as_xyz
'x, y, z'
'-x, y+1/2, -z+1/2'
'-x, -y, -z'
'x, -y-1/2, z-1/2'

loop_
_atom_site_label
_atom_site_type_symbol
_atom_site_fract_x
_atom_site_fract_y
_atom_site_fract_z
_atom_site_U_iso_or_equiv
_atom_site_adp_type
_atom_site_occupancy
_atom_site_symmetry_multiplicity
_atom_site_calc_flag
_atom_site_refinement_flags
O1 O 0.34705(4) 0.81575(5) 0.39799(3) 0.01982(8) Uani 1 1 d .
O2 O -0.01864(5) 0.08231(6) 0.62252(4) 0.02610(9) Uani 1 1 d .
O3 O -0.00034(5) 0.27170(6) 0.73126(4) 0.02478(9) Uani 1 1 d .
N1 N 0.28460(4) 0.73508(5) 0.45703(4) 0.01608(7) Uani 1 1 d .
N2 N 0.01743(4) 0.21471(6) 0.65494(4) 0.01827(8) Uani 1 1 d .
C1 C 0.27689(5) 0.58573(5) 0.43717(4) 0.01433(7) Uani 1 1 d .
C2 C 0.21436(5) 0.48843(5) 0.49680(4) 0.01381(7) Uani 1 1 d .
C3 C 0.19896(5) 0.54446(6) 0.58776(4) 0.01725(8) Uani 1 1 d .
H3 H 0.2337 0.6439 0.6140 0.021 Uiso 1 1 calc R
C4 C 0.13353(5) 0.45614(6) 0.63969(4) 0.01732(8) Uani 1 1 d .
H4 H 0.1218 0.4945 0.7007 0.021 Uiso 1 1 calc R
C5 C 0.08549(5) 0.31003(6) 0.60018(4) 0.01533(8) Uani 1 1 d .
C6 C 0.09953(5) 0.25034(6) 0.51102(4) 0.01699(8) Uani 1 1 d .
H6 H 0.0656 0.1501 0.4857 0.020 Uiso 1 1 calc R
C7 C 0.16456(5) 0.34076(6) 0.45955(4) 0.01579(8) Uani 1 1 d .
H7 H 0.1754 0.3018 0.3983 0.019 Uiso 1 1 calc R
C8 C 0.32254(5) 0.51082(6) 0.35758(4) 0.01491(8) Uani 1 1 d .
C9 C 0.26993(5) 0.55534(6) 0.25556(4) 0.01731(8) Uani 1 1 d .
H9 H 0.2056 0.6340 0.2372 0.021 Uiso 1 1 calc R
C10 C 0.31175(6) 0.48464(7) 0.18102(4) 0.02078(9) Uani 1 1 d .
H10 H 0.2752 0.5143 0.1117 0.025 Uiso 1 1 calc R
C11 C 0.40707(6) 0.37036(7) 0.20752(5) 0.02271(10) Uani 1 1 d .
H11 H 0.4360 0.3228 0.1565 0.027 Uiso 1 1 calc R
C12 C 0.45974(6) 0.32619(7) 0.30889(5) 0.02191(10) Uani 1 1 d .
H12 H 0.5253 0.2490 0.3272 0.026 Uiso 1 1 calc R
C13 C 0.41666(5) 0.39485(6) 0.38380(4) 0.01829(8) Uani 1 1 d .
H13 H 0.4514 0.3626 0.4528 0.022 Uiso 1 1 calc R
C14 C 0.33497(6) 0.98163(6) 0.41125(5) 0.02048(9) Uani 1 1 d .
H14A H 0.2448 1.0089 0.3957 0.031 Uiso 1 1 calc R
H14B H 0.3711 1.0393 0.3653 0.031 Uiso 1 1 calc R
H14C H 0.3807 1.0105 0.4819 0.031 Uiso 1 1 calc R

loop_
_atom_site_aniso_label
_atom_site_aniso_U_11
_atom_site_aniso_U_22
_atom_site_aniso_U_33
_atom_site_aniso_U_23
_atom_site_aniso_U_13
_atom_site_aniso_U_12
O1 0.02737(19) 0.01254(14) 0.02500(18) -0.00028(12) 0.01607(15) -0.00095(12)
O2 0.0269(2) 0.02057(18) 0.0348(2) 0.00046(16) 0.01542(18) -0.00487(15)
O3 0.0263(2) 0.0313(2) 0.02048(18) 0.00189(16) 0.01277(16) -0.00010(17)
N1 0.02005(17) 0.01244(14) 0.01788(17) 0.00075(12) 0.00901(14) 0.00073(12)
N2 0.01588(16) 0.01994(18) 0.02010(18) 0.00380(14) 0.00723(14) 0.00145(13)
C1 0.01619(17) 0.01221(16) 0.01539(17) 0.00024(13) 0.00605(13) 0.00173(13)
C2 0.01556(16) 0.01218(15) 0.01420(16) 0.00020(12) 0.00536(13) 0.00180(12)
C3 0.0223(2) 0.01435(17) 0.01691(18) -0.00227(14) 0.00877(16) -0.00062(15)
C4 0.0206(2) 0.01697(19) 0.01611(18) -0.00110(14) 0.00821(15) 0.00056(15)
C5 0.01482(17) 0.01551(17) 0.01663(17) 0.00177(14) 0.00630(14) 0.00161(13)
C6 0.01862(19) 0.01476(17) 0.01859(19) -0.00137(14) 0.00723(15) -0.00119(14)
C7 0.01871(18) 0.01403(17) 0.01566(17) -0.00166(13) 0.00687(14) -0.00022(14)
C8 0.01639(17) 0.01257(16) 0.01758(18) -0.00084(13) 0.00792(14) 0.00057(13)
C9 0.01993(19) 0.01655(18) 0.01758(18) -0.00023(14) 0.00894(15) -0.00018(15)
C10 0.0258(2) 0.0203(2) 0.0204(2) -0.00353(16) 0.01310(19) -0.00465(17)
C11 0.0267(2) 0.0188(2) 0.0298(3) -0.00735(18) 0.0192(2) -0.00512(18)
C12 0.0207(2) 0.01618(19) 0.0332(3) -0.00439(18) 0.0147(2) 0.00061(16)
C13 0.01805(19) 0.01458(17) 0.0237(2) -0.00112(15) 0.00857(16) 0.00211(14)
C14 0.0262(2) 0.01266(17) 0.0250(2) -0.00095(16) 0.01151(19) -0.00191(16)

loop_
_atom_type_symbol
_atom_type_description
_atom_type_scat_dispersion_real
_atom_type_scat_dispersion_imag
_atom_type_scat_source
C C 0.0033 0.0016 'International Tables Vol C Tables 4.2.6.8 and 6.1.1.4'
H H 0.0000 0.0000 'International Tables Vol C Tables 4.2.6.8 and 6.1.1.4'
N N 0.0061 0.0033 'International Tables Vol C Tables 4.2.6.8 and 6.1.1.4'
O O 0.0106 0.0060 'International Tables Vol C Tables 4.2.6.8 and 6.1.1.4'

loop_
_geom_angle_atom_site_label_1
_geom_angle_atom_site_label_2
_geom_angle_atom_site_label_3
_geom_angle
N1 O1 C14 108.80(4)
C1 N1 O1 111.47(4)
O2 N2 O3 123.44(5)
O2 N2 C5 118.43(5)
O3 N2 C5 118.14(5)
N1 C1 C2 116.00(4)
N1 C1 C8 124.03(4)
C2 C1 C8 119.94(4)
C7 C2 C3 119.25(4)
C7 C2 C1 119.45(4)
C3 C2 C1 121.24(4)
C4 C3 C2 120.65(5)
C4 C3 H3 119.7
C2 C3 H3 119.7
C3 C4 C5 118.33(5)
C3 C4 H4 120.8
C5 C4 H4 120.8
C6 C5 C4 122.67(5)
C6 C5 N2 118.46(5)
C4 C5 N2 118.88(5)
C5 C6 C7 118.29(5)
C5 C6 H6 120.9
C7 C6 H6 120.9
C6 C7 C2 120.81(5)
C6 C7 H7 119.6
C2 C7 H7 119.6
C13 C8 C9 119.62(5)
C13 C8 C1 120.40(5)
C9 C8 C1 119.97(4)
C10 C9 C8 120.06(5)
C10 C9 H9 120.0
C8 C9 H9 120.0
C9 C10 C11 120.25(6)
C9 C10 H10 119.9
C11 C10 H10 119.9
C12 C11 C10 119.80(5)
C12 C11 H11 120.1
C10 C11 H11 120.1
C11 C12 C13 120.19(5)
C11 C12 H12 119.9
C13 C12 H12 119.9
C12 C13 C8 120.06(5)
C12 C13 H13 120.0
C8 C13 H13 120.0
O1 C14 H14A 109.5
O1 C14 H14B 109.5
H14A C14 H14B 109.5
O1 C14 H14C 109.5
H14A C14 H14C 109.5
H14B C14 H14C 109.5

loop_
_geom_bond_atom_site_label_1
_geom_bond_atom_site_label_2
_geom_bond_distance
O1 N1 1.4004(6)
O1 C14 1.4288(7)
O2 N2 1.2274(7)
O3 N2 1.2301(7)
N1 C1 1.2919(7)
N2 C5 1.4651(7)
C1 C2 1.4806(7)
C1 C8 1.4877(7)
C2 C7 1.3989(7)
C2 C3 1.4028(7)
C3 C4 1.3864(8)
C3 H3 0.9500
C4 C5 1.3899(8)
C4 H4 0.9500
C5 C6 1.3847(7)
C6 C7 1.3887(7)
C6 H6 0.9500
C7 H7 0.9500
C8 C13 1.3948(7)
C8 C9 1.3992(8)
C9 C10 1.3895(8)
C9 H9 0.9500
C10 C11 1.3938(9)
C10 H10 0.9500
C11 C12 1.3906(10)
C11 H11 0.9500
C12 C13 1.3945(8)
C12 H12 0.9500
C13 H13 0.9500
C14 H14A 0.9800
C14 H14B 0.9800
C14 H14C 0.9800

loop_
_geom_torsion_atom_site_label_1
_geom_torsion_atom_site_label_2
_geom_torsion_atom_site_label_3
_geom_torsion_atom_site_label_4
_geom_torsion
C14 O1 N1 C1 170.93(5)
O1 N1 C1 C2 178.98(4)
O1 N1 C1 C8 -3.06(7)
N1 C1 C2 C7 159.05(5)
C8 C1 C2 C7 -19.00(7)
N1 C1 C2 C3 -18.05(7)
C8 C1 C2 C3 163.90(5)
C7 C2 C3 C4 -0.99(8)
C1 C2 C3 C4 176.11(5)
C2 C3 C4 C5 0.98(8)
C3 C4 C5 C6 -0.55(8)
C3 C4 C5 N2 179.31(5)
O2 N2 C5 C6 3.75(7)
O3 N2 C5 C6 -176.39(5)
O2 N2 C5 C4 -176.11(5)
O3 N2 C5 C4 3.75(7)
C4 C5 C6 C7 0.11(8)
N2 C5 C6 C7 -179.74(4)
C5 C6 C7 C2 -0.11(8)
C3 C2 C7 C6 0.55(8)
C1 C2 C7 C6 -176.61(5)
N1 C1 C8 C13 119.95(6)
C2 C1 C8 C13 -62.16(7)
N1 C1 C8 C9 -60.80(7)
C2 C1 C8 C9 117.09(5)
C13 C8 C9 C10 -0.24(8)
C1 C8 C9 C10 -179.50(5)
C8 C9 C10 C11 -0.66(8)
C9 C10 C11 C12 0.49(9)
C10 C11 C12 C13 0.58(9)
C11 C12 C13 C8 -1.48(8)
C9 C8 C13 C12 1.31(8)
C1 C8 C13 C12 -179.44(5)
